data_9011585
loop_
_publ_author_name
'Gopal, R.'
'Calvo, C.'

_publ_section_title
;
 Structural relationship of whitlockite and beta-Ca3(PO4)2
 Sample: Heated
;
_journal_name_full 'Nature Physical Science'
_journal_page_first 30
_journal_page_last 32
_journal_paper_doi 10.1038/physci237030a0
_journal_volume 237
_journal_year 1972
_chemical_compound_source 'Palermo Quarry'
_chemical_formula_sum 'Ca9.267 Fe0.2 Mg0.8 O28 P7'
_chemical_name_mineral Whitlockite
_space_group_IT_number 161
_symmetry_space_group_name_Hall 'R 3 -2"c'
_symmetry_space_group_name_H-M 'R 3 c :H'
_cell_angle_alpha 90
_cell_angle_beta 90
_cell_angle_gamma 120
_cell_formula_units_Z 6
_cell_length_a 10.324
_cell_length_b 10.324
_cell_length_c 37.103
_cell_volume 3424.803
_database_code_amcsd 0014685
_exptl_crystal_density_diffrn 3.104
_cod_original_cell_volume 3424.804
_cod_original_sg_symbol_H-M 'R 3 c'
_cod_original_formula_sum 'Ca9.267 (Fe.2 Mg.8) P7 O28'
_cod_database_code 9011585

loop_
_space_group_symop_operation_xyz
x,y,z
2/3+x,1/3+y,1/3+z
1/3+x,2/3+y,2/3+z
x,x-y,1/2+z
2/3+x,1/3+x-y,5/6+z
1/3+x,2/3+x-y,1/6+z
-y,-x,1/2+z
2/3-y,1/3-x,5/6+z
1/3-y,2/3-x,1/6+z
-x+y,y,1/2+z
2/3-x+y,1/3+y,5/6+z
1/3-x+y,2/3+y,1/6+z
-y,x-y,z
2/3-y,1/3+x-y,1/3+z
1/3-y,2/3+x-y,2/3+z
-x+y,-x,z
2/3-x+y,1/3-x,1/3+z
1/3-x+y,2/3-x,2/3+z

loop_
_atom_site_label
_atom_site_fract_x
_atom_site_fract_y
_atom_site_fract_z
_atom_site_occupancy
_atom_site_U_iso_or_equiv
_atom_site_type_symbol
_atom_site_attached_hydrogens
CaIB 0.27510 0.14770 0.67461 1.00000 0.01270 Ca 0
CaIIB1 0.27520 0.14370 0.56771 1.00000 0.00610 Ca 0
CaIIB2 0.38040 0.17570 0.76879 1.00000 0.00750 Ca 0
CaIIA 0.00000 0.00000 0.81190 0.26700 0.01300 Ca 0
Fe 0.00000 0.00000 0.00000 0.20000 0.02400 Fe 0
Mg 0.00000 0.00000 0.00000 0.80000 0.02400 Mg 0
PA 0.00000 0.00000 0.73280 1.00000 0.00900 P 0
PB1 0.31420 0.14000 0.86505 1.00000 0.00640 P 0
PB2 0.34320 0.15260 0.96910 1.00000 0.00580 P 0
OIB1 0.26650 0.08600 0.82650 1.00000 0.01300 O 0
OIIB1 0.24790 0.23250 0.87960 1.00000 0.01300 O 0
OIIB3 0.27730 0.01160 0.88800 1.00000 0.00600 O 0
OIIB5 0.48770 0.24120 0.86780 1.00000 0.01000 O 0
OIB2 0.37820 0.18320 0.00910 1.00000 0.01000 O 0
OIIB2 0.39620 0.04440 0.95640 1.00000 0.00900 O 0
OIIB4 0.41800 0.30180 0.94880 1.00000 0.01400 O 0
OIIB6 0.17260 0.07620 0.96250 1.00000 0.00900 O 0
OIA 0.00000 0.00000 0.69120 1.00000 0.01000 O 0
OIIA -0.00820 0.13670 0.74630 1.00000 0.01700 O 0

loop_
_cod_changelog_entry_id
_cod_changelog_entry_author
_cod_changelog_entry_date
_cod_changelog_entry_text
1
;cod-tools version 3.8.0
Id: cif_guess_AMCSD_atom_types 9581 2023-05-17 12:35:41Z saulius
;
2023-05-23T09:25:12+03:00
;Derived atom types and hydrogen counts
from atom names that follow the AMCSD naming convention
(Wat == water, O-H == hydroxyl).
;

loop_
_cod_related_entry_id
_cod_related_entry_database
_cod_related_entry_code
1 AMCSD 0014685
